data_4345171
loop_
_publ_author_name
'Yang, Dandan'
'Tian, Yun'
'Xu, Wenlong'
'Cao, Xiaowei'
'Zheng, Shaojun'
'Ju, Qiang'
'Huang, Wei'
'Fang, Zhenlan'

_publ_section_title
;
 A Series of Lanthanide-Based Metal-Organic Frameworks: Synthesis,
 Structures, and Multicolor Tuning of Single Component.
;
_journal_issue 4
_journal_name_full 'Inorganic chemistry'
_journal_page_first 2345
_journal_page_last 2353
_journal_paper_doi 10.1021/acs.inorgchem.7b00074
_journal_volume 56
_journal_year 2017
_chemical_formula_sum 'C84 H58 Dy4 O39'
_chemical_formula_weight 2341.30
_chemical_name_systematic
; 
 ? 
;
_space_group_IT_number 14
_symmetry_cell_setting monoclinic
_symmetry_space_group_name_Hall '-P 2ybc'
_symmetry_space_group_name_H-M 'P 1 21/c 1'
_atom_sites_solution_hydrogens geom
_atom_sites_solution_primary direct
_atom_sites_solution_secondary difmap
_audit_creation_method SHELXL-97
_cell_angle_alpha 90.00
_cell_angle_beta 117.618(6)
_cell_angle_gamma 90.00
_cell_formula_units_Z 2
_cell_length_a 8.6550(17)
_cell_length_b 29.042(6)
_cell_length_c 18.670(3)
_cell_measurement_reflns_used 9791
_cell_measurement_temperature 298(2)
_cell_measurement_theta_max 34.03
_cell_measurement_theta_min 2.44
_cell_volume 4158.1(14)
_computing_structure_refinement 'SHELXL-97 (Sheldrick, 1997)'
_computing_structure_solution 'SHELXS-97 (Sheldrick, 1990)'
_diffrn_ambient_temperature 298(2)
_diffrn_measured_fraction_theta_full 0.996
_diffrn_measured_fraction_theta_max 0.996
_diffrn_measurement_device_type 'CCD area detector'
_diffrn_measurement_method 'phi and omega scans'
_diffrn_radiation_monochromator graphite
_diffrn_radiation_source 'fine-focus sealed tube'
_diffrn_radiation_type MoK\a
_diffrn_radiation_wavelength 0.71073
_diffrn_reflns_av_R_equivalents 0.0641
_diffrn_reflns_av_sigmaI/netI 0.0646
_diffrn_reflns_limit_h_max 12
_diffrn_reflns_limit_h_min -12
_diffrn_reflns_limit_k_max 39
_diffrn_reflns_limit_k_min -42
_diffrn_reflns_limit_l_max 27
_diffrn_reflns_limit_l_min -20
_diffrn_reflns_number 44373
_diffrn_reflns_theta_full 31.05
_diffrn_reflns_theta_max 31.05
_diffrn_reflns_theta_min 1.40
_exptl_absorpt_coefficient_mu 3.649
_exptl_absorpt_correction_T_max 0.856
_exptl_absorpt_correction_T_min 0.693
_exptl_absorpt_correction_type multi-scan
_exptl_crystal_colour colorless
_exptl_crystal_density_diffrn 1.870
_exptl_crystal_density_method 'not measured'
_exptl_crystal_description sheet
_exptl_crystal_F_000 2276
_refine_diff_density_max 3.415
_refine_diff_density_min -2.481
_refine_diff_density_rms 0.275
_refine_ls_extinction_method none
_refine_ls_goodness_of_fit_ref 1.056
_refine_ls_hydrogen_treatment mixed
_refine_ls_matrix_type full
_refine_ls_number_parameters 572
_refine_ls_number_reflns 13271
_refine_ls_number_restraints 0
_refine_ls_restrained_S_all 1.056
_refine_ls_R_factor_all 0.0942
_refine_ls_R_factor_gt 0.0603
_refine_ls_shift/su_max 0.003
_refine_ls_shift/su_mean 0.000
_refine_ls_structure_factor_coef Fsqd
_refine_ls_weighting_details 'calc w=1/[\s^2^(Fo^2^)+(0.0992P)^2^+25.2999P] where P=(Fo^2^+2Fc^2^)/3'
_refine_ls_weighting_scheme calc
_refine_ls_wR_factor_gt 0.1734
_refine_ls_wR_factor_ref 0.1947
_reflns_number_gt 9749
_reflns_number_total 13271
_reflns_threshold_expression >2sigma(I)
_cod_data_source_file ic7b00074_si_004.cif
_cod_data_source_block d:IAM16-5
_cod_depositor_comments
;
The following automatic conversions were performed:

'_exptl_absorpt_correction_type' value 'Multi-scan' changed to
'multi-scan' according to
/usr/data/users/saulius/crontab/automatic-downloads/rss-feeds/ACS/lib/dictionaries/cif_core.dic
dictionary named 'cif_core.dic' version 2.4.2 from 2011-04-26.

Automatic conversion script
Id: cif_fix_values 4268 2015-11-12 08:31:59Z antanas 

 Adding full bibliography for 4345169--4345171.cif.
;
_cod_original_sg_symbol_H-M P21/c
_cod_database_code 4345171

loop_
_symmetry_equiv_pos_as_xyz
'x, y, z'
'-x, y+1/2, -z+1/2'
'-x, -y, -z'
'x, -y-1/2, z-1/2'

loop_
_atom_site_label
_atom_site_type_symbol
_atom_site_fract_x
_atom_site_fract_y
_atom_site_fract_z
_atom_site_U_iso_or_equiv
_atom_site_adp_type
_atom_site_occupancy
_atom_site_symmetry_multiplicity
_atom_site_calc_flag
_atom_site_refinement_flags
Dy1 Dy 0.23549(4) -0.014295(9) 0.426966(18) 0.02260(9) Uani 1 1 d .
Dy2 Dy -0.27700(5) -0.009978(10) 0.12927(2) 0.03285(11) Uani 1 1 d .
O5 O 0.4651(6) 0.04830(14) 0.4951(3) 0.0251(9) Uani 1 1 d .
O4 O 0.2375(6) 0.05055(15) 0.5172(3) 0.0288(10) Uani 1 1 d .
O3 O 0.5978(8) 0.24456(16) 0.6604(3) 0.0488(16) Uani 1 1 d .
O14 O 0.0714(10) -0.4556(2) 0.2986(4) 0.0600(19) Uani 1 1 d .
O1W O -0.0689(7) -0.0182(2) 0.3992(4) 0.0467(15) Uani 1 1 d .
H1W H -0.0748 -0.0300 0.4377 0.070 Uiso 1 1 calc R
O11 O 0.1343(7) -0.07827(18) 0.3404(4) 0.0402(13) Uani 1 1 d .
O1 O 0.5183(10) 0.45435(19) 0.5546(5) 0.0601(19) Uani 1 1 d .
O10 O 0.4749(8) -0.44439(18) 0.6147(3) 0.0397(13) Uani 1 1 d .
O7 O 0.2299(7) -0.05732(17) 0.5304(3) 0.0355(11) Uani 1 1 d .
O15 O -0.0756(9) -0.4562(2) 0.1654(4) 0.0470(15) Uani 1 1 d .
O13 O -0.3030(8) -0.26363(18) 0.2407(6) 0.070(2) Uani 1 1 d .
O2W O 0.3834(8) -0.0055(2) 0.3442(3) 0.0400(13) Uani 1 1 d .
H2W H 0.4309 0.0197 0.3527 0.060 Uiso 1 1 calc R
O2 O 0.2904(9) 0.4255(2) 0.4522(4) 0.0482(15) Uani 1 1 d .
O9 O 0.4214(12) -0.4482(2) 0.7193(5) 0.072(3) Uani 1 1 d .
O8 O 0.0248(7) -0.26213(18) 0.5607(5) 0.0544(18) Uani 1 1 d .
O12 O -0.1021(10) -0.05712(19) 0.2327(4) 0.060(2) Uani 1 1 d .
O6 O 0.4336(10) -0.0709(2) 0.6547(4) 0.067(2) Uani 1 1 d .
O5W O -0.3503(13) 0.0137(3) 0.2355(5) 0.078(3) Uani 1 1 d .
H5W H -0.4205 -0.0045 0.2375 0.116 Uiso 1 1 calc R
O4W O -0.1883(11) 0.0224(4) 0.0312(5) 0.092(4) Uani 1 1 d .
H4W H -0.2750 0.0312 -0.0092 0.139 Uiso 1 1 calc R
C5 C 0.5482(9) 0.2860(2) 0.6213(4) 0.0307(14) Uani 1 1 d .
C10 C 0.4989(9) 0.1465(2) 0.5226(4) 0.0286(13) Uani 1 1 d .
H7 H 0.5167 0.1369 0.4795 0.034 Uiso 1 1 calc R
C2 C 0.4652(10) 0.3740(2) 0.5565(4) 0.0298(14) Uani 1 1 d .
C16 C 0.2335(8) -0.1305(2) 0.5847(4) 0.0239(12) Uani 1 1 d .
C7 C 0.3528(10) 0.3376(2) 0.5198(4) 0.0321(15) Uani 1 1 d .
H4 H 0.2493 0.3428 0.4729 0.039 Uiso 1 1 calc R
C8 C 0.5264(9) 0.2038(2) 0.6198(4) 0.0324(15) Uani 1 1 d .
C6 C 0.3918(9) 0.2933(2) 0.5516(5) 0.0342(16) Uani 1 1 d .
H3 H 0.3149 0.2691 0.5268 0.041 Uiso 1 1 calc R
C39 C -0.0892(9) -0.3895(2) 0.2349(4) 0.0319(15) Uani 1 1 d .
C11 C 0.4245(8) 0.11676(19) 0.5560(4) 0.0203(11) Uani 1 1 d .
C1 C 0.4224(11) 0.4210(2) 0.5192(5) 0.0358(16) Uani 1 1 d .
C25 C 0.3036(10) -0.3847(2) 0.6312(4) 0.0297(14) Uani 1 1 d .
C14 C 0.3721(8) 0.06922(18) 0.5221(4) 0.0194(11) Uani 1 1 d .
C15 C 0.3032(10) -0.0827(2) 0.5909(4) 0.0291(14) Uani 1 1 d .
C29 C -0.0113(10) -0.0870(2) 0.2818(4) 0.0335(15) Uani 1 1 d .
C12 C 0.3967(9) 0.1307(2) 0.6197(4) 0.0293(13) Uani 1 1 d .
H6 H 0.3415 0.1113 0.6402 0.035 Uiso 1 1 calc R
C33 C -0.2159(10) -0.2225(2) 0.2486(6) 0.0411(19) Uani 1 1 d .
C36 C -0.2168(10) -0.3042(2) 0.2424(6) 0.043(2) Uani 1 1 d .
C31 C -0.2377(11) -0.1455(2) 0.2017(5) 0.0399(18) Uani 1 1 d .
H20 H -0.2982 -0.1229 0.1637 0.048 Uiso 1 1 calc R
C30 C -0.0790(9) -0.1351(2) 0.2684(4) 0.0282(13) Uani 1 1 d .
C21 C 0.3308(10) -0.1645(3) 0.6395(5) 0.0382(17) Uani 1 1 d .
H9 H 0.4388 -0.1571 0.6822 0.046 Uiso 1 1 calc R
C28 C 0.4046(11) -0.4291(2) 0.6568(5) 0.0366(17) Uani 1 1 d .
C13 C 0.4523(10) 0.1744(2) 0.6530(5) 0.0359(16) Uani 1 1 d .
H5 H 0.4392 0.1836 0.6976 0.043 Uiso 1 1 calc R
C18 C 0.0042(9) -0.1861(2) 0.5172(5) 0.0400(18) Uani 1 1 d .
H11 H -0.1071 -0.1931 0.4769 0.048 Uiso 1 1 calc R
C17 C 0.0699(10) -0.1415(2) 0.5234(5) 0.0372(17) Uani 1 1 d .
H12 H 0.0035 -0.1191 0.4862 0.045 Uiso 1 1 calc R
C4 C 0.6643(11) 0.3218(2) 0.6574(5) 0.043(2) Uani 1 1 d .
H2 H 0.7704 0.3164 0.7028 0.052 Uiso 1 1 calc R
C35 C 0.0097(11) -0.1693(3) 0.3232(6) 0.045(2) Uani 1 1 d .
H17 H 0.1153 -0.1626 0.3681 0.054 Uiso 1 1 calc R
C20 C 0.2696(10) -0.2093(3) 0.6316(5) 0.0404(18) Uani 1 1 d .
H10 H 0.3387 -0.2322 0.6666 0.049 Uiso 1 1 calc R
C24 C 0.2266(10) -0.3661(3) 0.6758(5) 0.0368(16) Uani 1 1 d .
H14 H 0.2343 -0.3817 0.7208 0.044 Uiso 1 1 calc R
C3 C 0.6211(11) 0.3657(2) 0.6251(5) 0.0424(19) Uani 1 1 d .
H1 H 0.6978 0.3899 0.6499 0.051 Uiso 1 1 calc R
C42 C -0.0263(10) -0.4375(2) 0.2311(5) 0.0350(15) Uani 1 1 d .
C23 C 0.1391(11) -0.3248(3) 0.6535(5) 0.0411(18) Uani 1 1 d .
H13 H 0.0883 -0.3124 0.6835 0.049 Uiso 1 1 calc R
C40 C -0.1081(15) -0.3766(3) 0.3012(5) 0.056(3) Uani 1 1 d .
H22 H -0.0756 -0.3970 0.3442 0.067 Uiso 1 1 calc R
C37 C -0.1912(12) -0.3152(3) 0.1774(6) 0.052(2) Uani 1 1 d .
H24 H -0.2153 -0.2938 0.1365 0.063 Uiso 1 1 calc R
C26 C 0.2896(12) -0.3612(3) 0.5638(5) 0.0433(19) Uani 1 1 d .
H15 H 0.3412 -0.3732 0.5339 0.052 Uiso 1 1 calc R
C34 C -0.0570(12) -0.2136(3) 0.3121(7) 0.058(3) Uani 1 1 d .
H18 H 0.0062 -0.2370 0.3477 0.069 Uiso 1 1 calc R
C9 C 0.5468(10) 0.1906(2) 0.5533(5) 0.0335(15) Uani 1 1 d .
H8 H 0.5920 0.2111 0.5295 0.040 Uiso 1 1 calc R
C22 C 0.1271(9) -0.3017(2) 0.5857(5) 0.0364(17) Uani 1 1 d .
C32 C -0.3053(11) -0.1898(3) 0.1919(5) 0.0428(19) Uani 1 1 d .
H19 H -0.4105 -0.1970 0.1472 0.051 Uiso 1 1 calc R
C27 C 0.2000(13) -0.3201(3) 0.5409(6) 0.048(2) Uani 1 1 d .
H16 H 0.1889 -0.3049 0.4949 0.058 Uiso 1 1 calc R
C38 C -0.1283(12) -0.3588(3) 0.1736(5) 0.0442(19) Uani 1 1 d .
H23 H -0.1129 -0.3670 0.1291 0.053 Uiso 1 1 calc R
C41 C -0.1737(15) -0.3344(3) 0.3052(6) 0.060(3) Uani 1 1 d .
H21 H -0.1889 -0.3264 0.3498 0.072 Uiso 1 1 calc R
C19 C 0.1040(9) -0.2195(2) 0.5708(5) 0.0294(14) Uani 1 1 d .
O3W O 0.030(2) -0.0279(7) 0.1335(11) 0.082(5) Uiso 0.50 1 d P
H3W H 0.0866 -0.0451 0.1715 0.123 Uiso 1 1 calc R

loop_
_atom_site_aniso_label
_atom_site_aniso_U_11
_atom_site_aniso_U_22
_atom_site_aniso_U_33
_atom_site_aniso_U_23
_atom_site_aniso_U_13
_atom_site_aniso_U_12
Dy1 0.02621(16) 0.01474(13) 0.02723(16) -0.00140(10) 0.01270(12) -0.00321(10)
Dy2 0.0459(2) 0.01780(15) 0.02915(18) -0.00058(11) 0.01259(15) -0.00623(12)
O5 0.030(2) 0.0173(19) 0.032(2) -0.0035(17) 0.017(2) 0.0013(16)
O4 0.030(2) 0.022(2) 0.043(3) -0.0091(19) 0.024(2) -0.0063(17)
O3 0.063(4) 0.013(2) 0.039(3) -0.0036(19) -0.003(3) -0.004(2)
O14 0.069(5) 0.037(3) 0.050(4) -0.004(3) 0.008(3) 0.022(3)
O1W 0.035(3) 0.061(4) 0.052(4) 0.023(3) 0.026(3) 0.009(3)
O11 0.036(3) 0.028(2) 0.050(3) -0.016(2) 0.015(3) -0.006(2)
O1 0.067(4) 0.017(2) 0.095(6) 0.004(3) 0.038(4) -0.006(3)
O10 0.057(3) 0.032(3) 0.039(3) 0.008(2) 0.030(3) 0.016(2)
O7 0.038(3) 0.026(2) 0.045(3) 0.008(2) 0.022(2) 0.000(2)
O15 0.062(4) 0.034(3) 0.047(3) -0.024(2) 0.027(3) -0.014(3)
O13 0.038(3) 0.015(2) 0.152(8) -0.002(3) 0.039(4) 0.001(2)
O2W 0.052(3) 0.041(3) 0.030(3) -0.010(2) 0.022(3) -0.021(3)
O2 0.065(4) 0.032(3) 0.046(3) 0.015(2) 0.024(3) 0.015(3)
O9 0.128(7) 0.054(4) 0.073(5) 0.037(4) 0.080(5) 0.047(4)
O8 0.024(3) 0.022(2) 0.094(5) 0.014(3) 0.007(3) 0.003(2)
O12 0.080(5) 0.018(2) 0.049(4) 0.001(2) 0.001(3) -0.009(3)
O6 0.085(5) 0.040(3) 0.044(4) 0.006(3) 0.003(4) -0.031(3)
O5W 0.127(8) 0.058(5) 0.079(5) -0.045(4) 0.074(6) -0.050(5)
O4W 0.065(5) 0.163(10) 0.061(5) -0.060(6) 0.039(4) -0.057(6)
C5 0.037(4) 0.015(3) 0.029(3) -0.002(2) 0.006(3) 0.001(2)
C10 0.034(3) 0.020(3) 0.036(4) -0.003(2) 0.020(3) 0.000(2)
C2 0.039(4) 0.016(3) 0.032(3) 0.000(2) 0.014(3) -0.001(2)
C16 0.027(3) 0.018(3) 0.030(3) 0.003(2) 0.016(3) -0.001(2)
C7 0.034(4) 0.019(3) 0.033(4) 0.002(2) 0.007(3) 0.000(2)
C8 0.033(3) 0.012(2) 0.034(3) -0.003(2) 0.000(3) -0.001(2)
C6 0.033(4) 0.018(3) 0.036(4) -0.001(2) 0.003(3) -0.005(2)
C39 0.033(3) 0.020(3) 0.031(3) -0.005(2) 0.005(3) 0.004(2)
C11 0.021(3) 0.015(2) 0.025(3) -0.001(2) 0.011(2) 0.0009(19)
C1 0.052(5) 0.019(3) 0.045(4) 0.005(3) 0.030(4) 0.006(3)
C25 0.037(4) 0.021(3) 0.033(4) 0.002(2) 0.019(3) 0.003(2)
C14 0.022(3) 0.013(2) 0.024(3) 0.0004(19) 0.011(2) 0.0037(19)
C15 0.041(4) 0.022(3) 0.029(3) 0.002(2) 0.021(3) -0.005(3)
C29 0.048(4) 0.018(3) 0.030(3) -0.007(2) 0.015(3) -0.005(3)
C12 0.036(4) 0.025(3) 0.029(3) -0.001(2) 0.016(3) -0.001(3)
C33 0.031(4) 0.015(3) 0.080(6) -0.004(3) 0.028(4) 0.001(2)
C36 0.030(4) 0.019(3) 0.069(6) -0.004(3) 0.014(4) 0.001(3)
C31 0.050(5) 0.024(3) 0.029(4) 0.002(3) 0.005(3) -0.006(3)
C30 0.033(3) 0.015(3) 0.033(3) -0.006(2) 0.013(3) -0.003(2)
C21 0.038(4) 0.029(3) 0.034(4) 0.006(3) 0.005(3) -0.005(3)
C28 0.058(5) 0.023(3) 0.034(4) 0.009(3) 0.026(4) 0.011(3)
C13 0.043(4) 0.025(3) 0.032(4) -0.006(3) 0.011(3) 0.007(3)
C18 0.025(3) 0.026(3) 0.047(4) 0.005(3) -0.002(3) -0.001(3)
C17 0.032(4) 0.027(3) 0.042(4) 0.011(3) 0.007(3) 0.003(3)
C4 0.040(4) 0.023(3) 0.040(4) 0.002(3) -0.005(3) -0.004(3)
C35 0.036(4) 0.025(3) 0.053(5) 0.007(3) 0.004(4) 0.001(3)
C20 0.028(4) 0.032(4) 0.045(4) 0.016(3) 0.004(3) -0.002(3)
C24 0.039(4) 0.033(4) 0.041(4) 0.004(3) 0.021(3) 0.007(3)
C3 0.044(4) 0.020(3) 0.043(4) -0.006(3) 0.003(4) -0.009(3)
C42 0.038(4) 0.022(3) 0.037(4) -0.007(3) 0.011(3) 0.000(3)
C23 0.045(4) 0.031(4) 0.050(5) -0.003(3) 0.024(4) 0.007(3)
C40 0.101(8) 0.030(4) 0.037(4) 0.007(3) 0.031(5) 0.032(5)
C37 0.050(5) 0.035(4) 0.059(6) 0.022(4) 0.015(4) 0.003(4)
C26 0.055(5) 0.038(4) 0.048(5) 0.014(3) 0.033(4) 0.013(4)
C34 0.044(5) 0.022(3) 0.083(7) 0.013(4) 0.009(5) 0.008(3)
C9 0.038(4) 0.019(3) 0.039(4) 0.001(3) 0.015(3) -0.010(3)
C22 0.027(3) 0.019(3) 0.054(5) 0.002(3) 0.011(3) 0.000(2)
C32 0.046(4) 0.024(3) 0.043(4) -0.007(3) 0.007(4) -0.006(3)
C27 0.059(5) 0.039(4) 0.051(5) 0.018(4) 0.029(5) 0.010(4)
C38 0.051(5) 0.036(4) 0.040(4) 0.006(3) 0.015(4) 0.002(3)
C41 0.095(8) 0.035(4) 0.055(6) -0.005(4) 0.039(6) 0.025(5)
C19 0.026(3) 0.019(3) 0.041(4) 0.004(2) 0.013(3) 0.003(2)

loop_
_atom_type_symbol
_atom_type_description
_atom_type_scat_dispersion_real
_atom_type_scat_dispersion_imag
_atom_type_scat_source
C C 0.0033 0.0016 'International Tables Vol C Tables 4.2.6.8 and 6.1.1.4'
H H 0.0000 0.0000 'International Tables Vol C Tables 4.2.6.8 and 6.1.1.4'
Dy Dy -0.1892 4.4098 'International Tables Vol C Tables 4.2.6.8 and 6.1.1.4'
O O 0.0106 0.0060 'International Tables Vol C Tables 4.2.6.8 and 6.1.1.4'

loop_
_geom_angle_atom_site_label_1
_geom_angle_atom_site_label_2
_geom_angle_atom_site_label_3
_geom_angle
_geom_angle_site_symmetry_1
_geom_angle_site_symmetry_3
O7 Dy1 O11 90.1(2) . .
O7 Dy1 O15 139.9(2) . 2
O11 Dy1 O15 99.1(2) . 2
O7 Dy1 O2W 143.6(2) . .
O11 Dy1 O2W 77.51(19) . .
O15 Dy1 O2W 76.3(2) 2 .
O7 Dy1 O1W 73.45(19) . .
O11 Dy1 O1W 78.2(2) . .
O15 Dy1 O1W 70.5(2) 2 .
O2W Dy1 O1W 134.7(2) . .
O7 Dy1 O5 73.72(17) . 3_656
O11 Dy1 O5 92.48(17) . 3_656
O15 Dy1 O5 143.67(19) 2 3_656
O2W Dy1 O5 72.79(19) . 3_656
O1W Dy1 O5 145.79(17) . 3_656
O7 Dy1 O4 80.94(17) . .
O11 Dy1 O4 159.27(17) . .
O15 Dy1 O4 76.9(2) 2 .
O2W Dy1 O4 120.22(16) . .
O1W Dy1 O4 81.3(2) . .
O5 Dy1 O4 102.76(15) 3_656 .
O7 Dy1 O5 106.29(17) . .
O11 Dy1 O5 149.43(17) . .
O15 Dy1 O5 84.9(2) 2 .
O2W Dy1 O5 74.04(16) . .
O1W Dy1 O5 130.72(19) . .
O5 Dy1 O5 68.66(15) 3_656 .
O4 Dy1 O5 51.18(14) . .
O7 Dy1 C14 95.73(18) . .
O11 Dy1 C14 173.89(19) . .
O15 Dy1 C14 77.5(2) 2 .
O2W Dy1 C14 96.67(17) . .
O1W Dy1 C14 105.1(2) . .
O5 Dy1 C14 87.47(15) 3_656 .
O4 Dy1 C14 25.27(16) . .
O5 Dy1 C14 26.12(15) . .
O12 Dy2 O14 83.5(2) . 2
O12 Dy2 O1 161.6(3) . 4_465
O14 Dy2 O1 92.4(3) 2 4_465
O12 Dy2 O2 83.4(2) . 2_545
O14 Dy2 O2 135.4(3) 2 2_545
O1 Dy2 O2 111.5(2) 4_465 2_545
O12 Dy2 O10 88.4(2) . 4_455
O14 Dy2 O10 147.9(2) 2 4_455
O1 Dy2 O10 85.6(2) 4_465 4_455
O2 Dy2 O10 73.8(2) 2_545 4_455
O12 Dy2 O5W 78.6(3) . .
O14 Dy2 O5W 75.6(3) 2 .
O1 Dy2 O5W 83.0(3) 4_465 .
O2 Dy2 O5W 141.7(2) 2_545 .
O10 Dy2 O5W 72.3(2) 4_455 .
O12 Dy2 O4W 122.9(3) . .
O14 Dy2 O4W 75.5(3) 2 .
O1 Dy2 O4W 72.8(3) 4_465 .
O2 Dy2 O4W 76.5(3) 2_545 .
O10 Dy2 O4W 133.3(2) 4_455 .
O5W Dy2 O4W 141.2(3) . .
O12 Dy2 O3W 66.2(5) . .
O14 Dy2 O3W 68.1(4) 2 .
O1 Dy2 O3W 128.6(5) 4_465 .
O2 Dy2 O3W 67.6(4) 2_545 .
O10 Dy2 O3W 135.4(4) 4_455 .
O5W Dy2 O3W 131.2(5) . .
O4W Dy2 O3W 56.7(5) . .
C14 O5 Dy1 128.6(4) . 3_656
C14 O5 Dy1 92.7(4) . .
Dy1 O5 Dy1 111.34(15) 3_656 .
C14 O4 Dy1 95.2(4) . .
C5 O3 C8 120.5(6) . .
C42 O14 Dy2 148.4(6) . 2_545
Dy1 O1W H1W 109.5 . .
C29 O11 Dy1 131.6(5) . .
C1 O1 Dy2 173.1(6) . 4_666
C28 O10 Dy2 140.4(5) . 4_656
C15 O7 Dy1 150.9(5) . .
C42 O15 Dy1 150.1(6) . 2_545
C33 O13 C36 118.0(6) . .
Dy1 O2W H2W 109.5 . .
C1 O2 Dy2 118.2(5) . 2
C19 O8 C22 119.6(5) . .
C29 O12 Dy2 172.1(6) . .
Dy2 O5W H5W 109.5 . .
Dy2 O4W H4W 109.5 . .
O3 C5 C4 115.0(6) . .
O3 C5 C6 124.2(6) . .
C4 C5 C6 120.8(6) . .
C9 C10 C11 120.2(6) . .
C9 C10 H7 119.9 . .
C11 C10 H7 119.9 . .
C3 C2 C7 119.0(6) . .
C3 C2 C1 121.0(6) . .
C7 C2 C1 119.9(7) . .
C17 C16 C21 119.0(6) . .
C17 C16 C15 119.9(6) . .
C21 C16 C15 121.1(6) . .
C2 C7 C6 121.2(7) . .
C2 C7 H4 119.4 . .
C6 C7 H4 119.4 . .
C13 C8 O3 117.8(7) . .
C13 C8 C9 120.7(6) . .
O3 C8 C9 121.1(7) . .
C7 C6 C5 118.6(6) . .
C7 C6 H3 120.7 . .
C5 C6 H3 120.7 . .
C38 C39 C40 119.5(7) . .
C38 C39 C42 121.2(7) . .
C40 C39 C42 119.2(7) . .
C12 C11 C10 120.4(6) . .
C12 C11 C14 119.7(5) . .
C10 C11 C14 119.9(6) . .
O1 C1 O2 121.7(7) . .
O1 C1 C2 120.0(8) . .
O2 C1 C2 118.3(7) . .
C26 C25 C24 119.1(7) . .
C26 C25 C28 120.2(7) . .
C24 C25 C28 120.7(6) . .
O4 C14 O5 119.9(5) . .
O4 C14 C11 121.4(5) . .
O5 C14 C11 118.6(5) . .
O4 C14 Dy1 59.5(3) . .
O5 C14 Dy1 61.1(3) . .
C11 C14 Dy1 169.1(4) . .
O7 C15 O6 123.9(6) . .
O7 C15 C16 117.3(6) . .
O6 C15 C16 118.7(6) . .
O12 C29 O11 122.7(7) . .
O12 C29 C30 117.7(7) . .
O11 C29 C30 119.6(7) . .
C11 C12 C13 119.3(7) . .
C11 C12 H6 120.3 . .
C13 C12 H6 120.3 . .
C34 C33 C32 121.5(7) . .
C34 C33 O13 122.6(8) . .
C32 C33 O13 115.7(8) . .
C37 C36 C41 121.3(7) . .
C37 C36 O13 118.9(9) . .
C41 C36 O13 119.5(9) . .
C32 C31 C30 120.0(7) . .
C32 C31 H20 120.0 . .
C30 C31 H20 120.0 . .
C35 C30 C31 119.1(6) . .
C35 C30 C29 120.7(7) . .
C31 C30 C29 120.1(6) . .
C20 C21 C16 121.1(7) . .
C20 C21 H9 119.4 . .
C16 C21 H9 119.4 . .
O9 C28 O10 122.9(7) . .
O9 C28 C25 118.6(7) . .
O10 C28 C25 118.4(6) . .
C8 C13 C12 120.0(7) . .
C8 C13 H5 120.0 . .
C12 C13 H5 120.0 . .
C19 C18 C17 120.0(7) . .
C19 C18 H11 120.0 . .
C17 C18 H11 120.0 . .
C16 C17 C18 120.2(6) . .
C16 C17 H12 119.9 . .
C18 C17 H12 119.9 . .
C5 C4 C3 119.4(7) . .
C5 C4 H2 120.3 . .
C3 C4 H2 120.3 . .
C30 C35 C34 120.6(8) . .
C30 C35 H17 119.7 . .
C34 C35 H17 119.7 . .
C21 C20 C19 119.1(7) . .
C21 C20 H10 120.4 . .
C19 C20 H10 120.4 . .
C23 C24 C25 120.4(7) . .
C23 C24 H14 119.8 . .
C25 C24 H14 119.8 . .
C2 C3 C4 120.9(7) . .
C2 C3 H1 119.5 . .
C4 C3 H1 119.5 . .
O15 C42 O14 125.4(7) . .
O15 C42 C39 119.3(7) . .
O14 C42 C39 115.2(6) . .
C24 C23 C22 119.5(7) . .
C24 C23 H13 120.3 . .
C22 C23 H13 120.3 . .
C41 C40 C39 121.3(8) . .
C41 C40 H22 119.4 . .
C39 C40 H22 119.4 . .
C36 C37 C38 118.9(8) . .
C36 C37 H24 120.5 . .
C38 C37 H24 120.5 . .
C27 C26 C25 120.5(8) . .
C27 C26 H15 119.7 . .
C25 C26 H15 119.7 . .
C33 C34 C35 119.4(8) . .
C33 C34 H18 120.3 . .
C35 C34 H18 120.3 . .
C10 C9 C8 119.2(6) . .
C10 C9 H8 120.4 . .
C8 C9 H8 120.4 . .
C27 C22 C23 120.5(7) . .
C27 C22 O8 121.3(8) . .
C23 C22 O8 118.0(8) . .
C33 C32 C31 119.3(7) . .
C33 C32 H19 120.3 . .
C31 C32 H19 120.3 . .
C22 C27 C26 120.1(8) . .
C22 C27 H16 120.0 . .
C26 C27 H16 120.0 . .
C39 C38 C37 120.1(9) . .
C39 C38 H23 120.0 . .
C37 C38 H23 120.0 . .
C40 C41 C36 118.8(9) . .
C40 C41 H21 120.6 . .
C36 C41 H21 120.6 . .
C18 C19 O8 115.3(6) . .
C18 C19 C20 120.5(6) . .
O8 C19 C20 124.1(6) . .
Dy2 O3W H3W 109.5 . .

loop_
_geom_bond_atom_site_label_1
_geom_bond_atom_site_label_2
_geom_bond_distance
_geom_bond_site_symmetry_2
Dy1 O7 2.319(5) .
Dy1 O11 2.350(5) .
Dy1 O15 2.351(5) 2
Dy1 O2W 2.435(6) .
Dy1 O1W 2.440(6) .
Dy1 O5 2.513(5) 3_656
Dy1 O4 2.521(5) .
Dy1 O5 2.555(4) .
Dy1 C14 2.914(6) .
Dy2 O12 2.277(6) .
Dy2 O14 2.293(6) 2
Dy2 O1 2.324(7) 4_465
Dy2 O2 2.383(6) 2_545
Dy2 O10 2.429(5) 4_455
Dy2 O5W 2.444(7) .
Dy2 O4W 2.475(9) .
Dy2 O3W 2.671(18) .
O5 C14 1.284(7) .
O5 Dy1 2.513(5) 3_656
O4 C14 1.249(7) .
O3 C5 1.369(8) .
O3 C8 1.387(7) .
O14 C42 1.260(10) .
O14 Dy2 2.293(6) 2_545
O1W H1W 0.8200 .
O11 C29 1.253(9) .
O1 C1 1.248(10) .
O1 Dy2 2.324(7) 4_666
O10 C28 1.275(9) .
O10 Dy2 2.429(5) 4_656
O7 C15 1.247(8) .
O15 C42 1.223(9) .
O15 Dy1 2.351(5) 2_545
O13 C33 1.383(9) .
O13 C36 1.388(9) .
O2W H2W 0.8200 .
O2 C1 1.249(10) .
O2 Dy2 2.383(6) 2
O9 C28 1.239(9) .
O8 C19 1.385(8) .
O8 C22 1.394(8) .
O12 C29 1.242(9) .
O6 C15 1.250(9) .
O5W H5W 0.8200 .
O4W H4W 0.8200 .
C5 C4 1.385(9) .
C5 C6 1.392(9) .
C10 C9 1.384(9) .
C10 C11 1.387(9) .
C10 H7 0.9300 .
C2 C3 1.384(11) .
C2 C7 1.384(9) .
C2 C1 1.499(9) .
C16 C17 1.383(10) .
C16 C21 1.390(9) .
C16 C15 1.499(9) .
C7 C6 1.392(9) .
C7 H4 0.9300 .
C8 C13 1.375(11) .
C8 C9 1.388(11) .
C6 H3 0.9300 .
C39 C38 1.363(11) .
C39 C40 1.373(11) .
C39 C42 1.512(9) .
C11 C12 1.379(9) .
C11 C14 1.498(8) .
C25 C26 1.388(10) .
C25 C24 1.393(10) .
C25 C28 1.505(9) .
C29 C30 1.490(9) .
C12 C13 1.396(9) .
C12 H6 0.9300 .
C33 C34 1.361(13) .
C33 C32 1.365(11) .
C36 C37 1.368(14) .
C36 C41 1.370(13) .
C31 C32 1.389(10) .
C31 C30 1.395(10) .
C31 H20 0.9300 .
C30 C35 1.377(10) .
C21 C20 1.386(10) .
C21 H9 0.9300 .
C13 H5 0.9300 .
C18 C19 1.374(9) .
C18 C17 1.397(10) .
C18 H11 0.9300 .
C17 H12 0.9300 .
C4 C3 1.385(10) .
C4 H2 0.9300 .
C35 C34 1.386(11) .
C35 H17 0.9300 .
C20 C19 1.387(10) .
C20 H10 0.9300 .
C24 C23 1.377(10) .
C24 H14 0.9300 .
C3 H1 0.9300 .
C23 C22 1.393(12) .
C23 H13 0.9300 .
C40 C41 1.368(11) .
C40 H22 0.9300 .
C37 C38 1.395(12) .
C37 H24 0.9300 .
C26 C27 1.377(11) .
C26 H15 0.9300 .
C34 H18 0.9300 .
C9 H8 0.9300 .
C22 C27 1.368(12) .
C32 H19 0.9300 .
C27 H16 0.9300 .
C38 H23 0.9300 .
C41 H21 0.9300 .
O3W H3W 0.8200 .
